data_7124465
loop_
_publ_author_name
'xu, kunhua'
'chen, wenming'
'lin, jin'
'chen, guifang'
'wang, biao'
'Xu, Tian'

_publ_section_title
;
 Facile Synthesis of 9H-Pyrrolo[1,2-a]indoles Via Br\/onsted Acid
 Catalyzed Cascade Reaction
;
_journal_name_full 'Chemical Communications'
_journal_paper_doi 10.1039/C9CC07228D
_journal_year 2019
_chemical_formula_sum 'C33 H26 N2'
_chemical_formula_weight 450.56
_space_group_IT_number 15
_space_group_name_Hall '-C 2yc'
_space_group_name_H-M_alt 'C 1 2/c 1'
_atom_sites_solution_hydrogens geom
_atom_sites_solution_primary direct
_atom_sites_solution_secondary difmap
_audit_creation_method SHELXL-97
_audit_update_record
;
2019-07-31 deposited with the CCDC.	2019-11-11 downloaded from the CCDC.
;
_cell_angle_alpha 90.00
_cell_angle_beta 90.081(3)
_cell_angle_gamma 90.00
_cell_formula_units_Z 8
_cell_length_a 16.9959(6)
_cell_length_b 10.4193(4)
_cell_length_c 30.6729(11)
_cell_measurement_temperature 293(2)
_cell_volume 5431.7(3)
_computing_structure_refinement 'SHELXL-97 (Sheldrick, 1997)'
_computing_structure_solution 'SHELXS-97 (Sheldrick, 1990)'
_diffrn_ambient_temperature 293(2)
_diffrn_measured_fraction_theta_full 1.000
_diffrn_measured_fraction_theta_max 1.000
_diffrn_radiation_monochromator graphite
_diffrn_radiation_source 'fine-focus sealed tube'
_diffrn_radiation_type CuK\a
_diffrn_radiation_wavelength 1.54178
_diffrn_reflns_av_R_equivalents 0.0477
_diffrn_reflns_av_sigmaI/netI 0.0381
_diffrn_reflns_limit_h_max 20
_diffrn_reflns_limit_h_min -18
_diffrn_reflns_limit_k_max 12
_diffrn_reflns_limit_k_min -12
_diffrn_reflns_limit_l_max 36
_diffrn_reflns_limit_l_min -36
_diffrn_reflns_number 22454
_diffrn_reflns_theta_full 67.25
_diffrn_reflns_theta_max 67.25
_diffrn_reflns_theta_min 4.98
_exptl_absorpt_coefficient_mu 0.490
_exptl_absorpt_correction_T_max 0.9480
_exptl_absorpt_correction_T_min 0.9435
_exptl_crystal_density_diffrn 1.102
_exptl_crystal_density_method 'not measured'
_exptl_crystal_F_000 1904
_exptl_crystal_size_max 0.12
_exptl_crystal_size_mid 0.11
_exptl_crystal_size_min 0.11
_refine_diff_density_max 2.965
_refine_diff_density_min -0.394
_refine_diff_density_rms 0.201
_refine_ls_extinction_coef 0.0015(4)
_refine_ls_extinction_expression Fc^*^=kFc[1+0.001xFc^2^\l^3^/sin(2\q)]^-1/4^
_refine_ls_extinction_method SHELXL
_refine_ls_goodness_of_fit_ref 1.499
_refine_ls_hydrogen_treatment mixed
_refine_ls_matrix_type full
_refine_ls_number_parameters 319
_refine_ls_number_reflns 4863
_refine_ls_number_restraints 0
_refine_ls_restrained_S_all 1.499
_refine_ls_R_factor_all 0.1568
_refine_ls_R_factor_gt 0.1324
_refine_ls_shift/su_max 0.000
_refine_ls_shift/su_mean 0.000
_refine_ls_structure_factor_coef Fsqd
_refine_ls_weighting_details 'calc w=1/[\s^2^(Fo^2^)+(0.2000P)^2^+0.0000P] where P=(Fo^2^+2Fc^2^)/3'
_refine_ls_weighting_scheme calc
_refine_ls_wR_factor_gt 0.3673
_refine_ls_wR_factor_ref 0.3965
_reflns_number_gt 3347
_reflns_number_total 4863
_reflns_threshold_expression >2sigma(I)
_cod_data_source_file c9cc07228d2.cif
_cod_data_source_block 10151
_cod_database_code 7124465

loop_
_symmetry_equiv_pos_as_xyz
'x, y, z'
'-x, y, -z+1/2'
'x+1/2, y+1/2, z'
'-x+1/2, y+1/2, -z+1/2'
'-x, -y, -z'
'x, -y, z-1/2'
'-x+1/2, -y+1/2, -z'
'x+1/2, -y+1/2, z-1/2'

loop_
_atom_site_label
_atom_site_type_symbol
_atom_site_fract_x
_atom_site_fract_y
_atom_site_fract_z
_atom_site_U_iso_or_equiv
_atom_site_adp_type
_atom_site_occupancy
_atom_site_symmetry_multiplicity
_atom_site_calc_flag
_atom_site_refinement_flags
N1 N 0.1597(2) 0.7427(3) 0.13583(12) 0.0471(9) Uani 1 1 d .
N2 N 0.1132(2) 0.4047(3) 0.03335(12) 0.0517(10) Uani 1 1 d .
H2A H 0.1141 0.4389 0.0078 0.062 Uiso 1 1 calc R
C1 C 0.2196(3) 0.9877(5) 0.18498(17) 0.0632(13) Uani 1 1 d .
H1 H 0.2297 0.9947 0.1553 0.076 Uiso 1 1 calc R
C2 C 0.2562(4) 1.0710(6) 0.2143(2) 0.0776(16) Uani 1 1 d .
H2 H 0.2911 1.1331 0.2042 0.093 Uiso 1 1 calc R
C3 C 0.2405(4) 1.0605(7) 0.2585(2) 0.092(2) Uani 1 1 d .
H3 H 0.2638 1.1169 0.2782 0.111 Uiso 1 1 calc R
C4 C 0.1904(4) 0.9669(7) 0.27323(19) 0.0874(19) Uani 1 1 d .
H4 H 0.1806 0.9589 0.3029 0.105 Uiso 1 1 calc R
C5 C 0.1546(4) 0.8844(6) 0.24413(17) 0.0695(14) Uani 1 1 d .
H5 H 0.1209 0.8214 0.2547 0.083 Uiso 1 1 calc R
C6 C 0.1670(3) 0.8926(4) 0.20035(15) 0.0522(11) Uani 1 1 d .
C7 C 0.1246(3) 0.8112(4) 0.16894(14) 0.0483(11) Uani 1 1 d .
C8 C 0.0457(3) 0.7942(4) 0.16373(14) 0.0513(11) Uani 1 1 d .
H8 H 0.0073 0.8298 0.1816 0.062 Uiso 1 1 calc R
C9 C 0.0303(2) 0.7139(4) 0.12699(14) 0.0459(10) Uani 1 1 d .
C10 C 0.1038(2) 0.6826(4) 0.11036(14) 0.0444(10) Uani 1 1 d .
C11 C 0.1415(2) 0.6137(4) 0.07289(14) 0.0457(10) Uani 1 1 d .
C12 C 0.2286(3) 0.6365(4) 0.08392(15) 0.0512(11) Uani 1 1 d .
C13 C 0.2949(3) 0.5919(5) 0.06280(18) 0.0637(13) Uani 1 1 d .
H13 H 0.2905 0.5420 0.0378 0.076 Uiso 1 1 calc R
C14 C 0.3685(3) 0.6229(6) 0.0797(2) 0.0725(16) Uani 1 1 d .
H14 H 0.4138 0.5943 0.0657 0.087 Uiso 1 1 calc R
C15 C 0.3747(3) 0.6960(5) 0.1171(2) 0.0675(14) Uani 1 1 d .
H15 H 0.4243 0.7158 0.1280 0.081 Uiso 1 1 calc R
C16 C 0.3090(3) 0.7402(5) 0.13877(17) 0.0588(12) Uani 1 1 d .
H16 H 0.3133 0.7880 0.1643 0.071 Uiso 1 1 calc R
C17 C 0.2370(3) 0.7109(4) 0.12123(15) 0.0485(11) Uani 1 1 d .
C18 C -0.0482(2) 0.6794(4) 0.11019(14) 0.0487(11) Uani 1 1 d .
C19 C -0.1088(3) 0.7738(5) 0.11082(17) 0.0616(13) Uani 1 1 d .
H19 H -0.0986 0.8553 0.1218 0.074 Uiso 1 1 calc R
C20 C -0.1829(3) 0.7437(6) 0.0950(2) 0.0727(16) Uani 1 1 d .
H20 H -0.2226 0.8051 0.0958 0.087 Uiso 1 1 calc R
C21 C -0.1985(3) 0.6231(6) 0.07816(18) 0.0680(14) Uani 1 1 d .
H21 H -0.2481 0.6044 0.0669 0.082 Uiso 1 1 calc R
C22 C -0.1409(3) 0.5316(5) 0.07803(16) 0.0584(12) Uani 1 1 d .
H22 H -0.1519 0.4498 0.0675 0.070 Uiso 1 1 calc R
C23 C -0.0660(3) 0.5600(4) 0.09351(15) 0.0539(11) Uani 1 1 d .
H23 H -0.0271 0.4973 0.0926 0.065 Uiso 1 1 calc R
C24 C 0.1243(2) 0.4698(4) 0.07241(14) 0.0447(10) Uani 1 1 d .
C25 C 0.1194(2) 0.3857(4) 0.10619(13) 0.0449(10) Uani 1 1 d .
C26 C 0.1036(2) 0.2617(4) 0.08764(14) 0.0442(10) Uani 1 1 d .
C27 C 0.0931(3) 0.1381(4) 0.10494(16) 0.0519(11) Uani 1 1 d .
H27 H 0.0939 0.1246 0.1349 0.062 Uiso 1 1 calc R
C28 C 0.0816(3) 0.0375(4) 0.07679(17) 0.0569(12) Uani 1 1 d .
H28 H 0.0756 -0.0449 0.0880 0.068 Uiso 1 1 calc R
C29 C 0.0787(3) 0.0560(5) 0.03205(17) 0.0573(12) Uani 1 1 d .
H29 H 0.0696 -0.0141 0.0140 0.069 Uiso 1 1 calc R
C30 C 0.0888(3) 0.1736(5) 0.01402(16) 0.0588(13) Uani 1 1 d .
H30 H 0.0877 0.1848 -0.0161 0.071 Uiso 1 1 calc R
C31 C 0.1008(2) 0.2772(4) 0.04200(14) 0.0467(10) Uani 1 1 d .
C32 C 0.1219(3) 0.6799(5) 0.02924(16) 0.0622(13) Uani 1 1 d .
H32A H 0.0674 0.6663 0.0223 0.093 Uiso 1 1 calc R
H32B H 0.1541 0.6443 0.0066 0.093 Uiso 1 1 calc R
H32C H 0.1320 0.7703 0.0317 0.093 Uiso 1 1 calc R
C33 C 0.1285(4) 0.4098(5) 0.15411(17) 0.0749(16) Uani 1 1 d .
H33A H 0.1301 0.5006 0.1594 0.112 Uiso 1 1 calc R
H33B H 0.1765 0.3713 0.1642 0.112 Uiso 1 1 calc R
H33C H 0.0847 0.3729 0.1694 0.112 Uiso 1 1 calc R

loop_
_atom_site_aniso_label
_atom_site_aniso_U_11
_atom_site_aniso_U_22
_atom_site_aniso_U_33
_atom_site_aniso_U_23
_atom_site_aniso_U_13
_atom_site_aniso_U_12
N1 0.0433(19) 0.046(2) 0.052(2) -0.0037(16) 0.0017(15) 0.0028(15)
N2 0.071(2) 0.043(2) 0.0412(19) 0.0018(15) 0.0009(16) 0.0028(17)
C1 0.067(3) 0.066(3) 0.057(3) -0.004(2) -0.003(2) -0.004(2)
C2 0.078(4) 0.073(4) 0.081(4) -0.010(3) -0.009(3) -0.017(3)
C3 0.106(5) 0.090(5) 0.081(4) -0.024(4) -0.027(4) -0.009(4)
C4 0.107(5) 0.108(5) 0.047(3) -0.010(3) -0.011(3) -0.004(4)
C5 0.085(4) 0.071(3) 0.053(3) 0.003(2) 0.000(3) -0.004(3)
C6 0.057(3) 0.048(2) 0.051(3) -0.003(2) -0.004(2) 0.007(2)
C7 0.054(2) 0.042(2) 0.048(2) -0.0042(18) 0.0006(19) 0.0057(18)
C8 0.051(2) 0.053(3) 0.049(2) -0.0035(19) 0.0096(19) 0.007(2)
C9 0.045(2) 0.040(2) 0.052(2) 0.0022(18) 0.0056(18) 0.0031(17)
C10 0.046(2) 0.034(2) 0.053(2) -0.0043(17) -0.0011(18) 0.0016(17)
C11 0.047(2) 0.039(2) 0.051(2) 0.0020(18) 0.0029(18) 0.0060(17)
C12 0.051(2) 0.045(2) 0.058(3) 0.005(2) 0.0060(19) 0.0018(19)
C13 0.058(3) 0.062(3) 0.071(3) -0.004(2) 0.016(2) 0.014(2)
C14 0.051(3) 0.070(3) 0.097(4) 0.005(3) 0.020(3) 0.013(2)
C15 0.044(3) 0.075(4) 0.084(4) 0.003(3) 0.002(2) 0.001(2)
C16 0.048(3) 0.059(3) 0.069(3) 0.001(2) -0.001(2) 0.003(2)
C17 0.048(2) 0.044(2) 0.054(3) 0.0057(19) 0.0077(19) 0.0071(18)
C18 0.046(2) 0.048(2) 0.052(2) 0.0050(19) 0.0037(18) 0.0051(18)
C19 0.050(3) 0.059(3) 0.076(3) -0.004(2) 0.004(2) 0.008(2)
C20 0.046(3) 0.074(4) 0.098(4) 0.001(3) 0.004(3) 0.012(2)
C21 0.045(3) 0.091(4) 0.067(3) 0.003(3) -0.002(2) -0.006(3)
C22 0.055(3) 0.061(3) 0.059(3) -0.003(2) 0.003(2) -0.006(2)
C23 0.052(3) 0.047(2) 0.062(3) -0.003(2) 0.003(2) 0.001(2)
C24 0.046(2) 0.039(2) 0.049(2) -0.0065(17) -0.0011(17) 0.0075(17)
C25 0.048(2) 0.045(2) 0.042(2) -0.0004(17) 0.0022(17) 0.0084(18)
C26 0.038(2) 0.046(2) 0.049(2) 0.0021(18) 0.0024(17) 0.0068(17)
C27 0.046(2) 0.053(3) 0.057(3) 0.008(2) 0.0016(19) 0.006(2)
C28 0.048(3) 0.041(2) 0.082(3) 0.004(2) -0.001(2) -0.0014(19)
C29 0.053(3) 0.048(3) 0.071(3) -0.007(2) -0.003(2) -0.006(2)
C30 0.073(3) 0.050(3) 0.053(3) -0.012(2) -0.008(2) 0.003(2)
C31 0.047(2) 0.044(2) 0.049(2) 0.0005(18) -0.0005(18) 0.0013(18)
C32 0.081(4) 0.047(3) 0.058(3) 0.005(2) 0.003(2) 0.011(2)
C33 0.116(5) 0.058(3) 0.051(3) -0.003(2) -0.010(3) 0.008(3)

loop_
_atom_type_symbol
_atom_type_description
_atom_type_scat_dispersion_real
_atom_type_scat_dispersion_imag
_atom_type_scat_source
C C 0.0181 0.0091 'International Tables Vol C Tables 4.2.6.8 and 6.1.1.4'
H H 0.0000 0.0000 'International Tables Vol C Tables 4.2.6.8 and 6.1.1.4'
N N 0.0311 0.0180 'International Tables Vol C Tables 4.2.6.8 and 6.1.1.4'

loop_
_geom_angle_atom_site_label_1
_geom_angle_atom_site_label_2
_geom_angle_atom_site_label_3
_geom_angle
C7 N1 C10 110.7(4)
C7 N1 C17 138.7(4)
C10 N1 C17 110.5(3)
C31 N2 C24 109.1(3)
C2 C1 C6 120.1(5)
C3 C2 C1 119.7(6)
C4 C3 C2 119.9(6)
C3 C4 C5 120.2(6)
C6 C5 C4 122.0(6)
C5 C6 C1 118.1(5)
C5 C6 C7 122.2(5)
C1 C6 C7 119.6(4)
C8 C7 N1 105.9(4)
C8 C7 C6 129.3(4)
N1 C7 C6 124.7(4)
C7 C8 C9 110.4(4)
C10 C9 C8 105.2(4)
C10 C9 C18 129.0(4)
C8 C9 C18 125.7(4)
N1 C10 C9 107.7(4)
N1 C10 C11 110.9(4)
C9 C10 C11 141.2(4)
C10 C11 C24 113.3(3)
C10 C11 C12 99.8(3)
C24 C11 C12 109.8(3)
C10 C11 C32 111.0(4)
C24 C11 C32 112.9(4)
C12 C11 C32 109.2(4)
C13 C12 C17 119.4(4)
C13 C12 C11 129.1(4)
C17 C12 C11 111.5(4)
C12 C13 C14 118.8(5)
C15 C14 C13 120.3(5)
C16 C15 C14 121.6(5)
C17 C16 C15 117.3(5)
C16 C17 C12 122.6(4)
C16 C17 N1 130.3(4)
C12 C17 N1 107.1(4)
C23 C18 C19 118.0(4)
C23 C18 C9 123.2(4)
C19 C18 C9 118.7(4)
C20 C19 C18 119.8(5)
C19 C20 C21 120.6(5)
C22 C21 C20 119.8(5)
C21 C22 C23 120.4(5)
C18 C23 C22 121.3(4)
C25 C24 N2 109.5(4)
C25 C24 C11 129.6(4)
N2 C24 C11 120.9(4)
C24 C25 C26 106.8(4)
C24 C25 C33 129.3(4)
C26 C25 C33 123.9(4)
C27 C26 C31 118.4(4)
C27 C26 C25 134.3(4)
C31 C26 C25 107.3(4)
C28 C27 C26 118.8(4)
C27 C28 C29 121.4(4)
C30 C29 C28 121.7(5)
C29 C30 C31 117.9(5)
N2 C31 C30 130.8(4)
N2 C31 C26 107.3(4)
C30 C31 C26 121.9(4)

loop_
_geom_bond_atom_site_label_1
_geom_bond_atom_site_label_2
_geom_bond_distance
N1 C7 1.377(5)
N1 C10 1.379(5)
N1 C17 1.429(5)
N2 C31 1.372(5)
N2 C24 1.389(5)
C1 C2 1.395(7)
C1 C6 1.416(7)
C2 C3 1.387(9)
C3 C4 1.372(10)
C4 C5 1.379(8)
C5 C6 1.362(7)
C6 C7 1.472(6)
C7 C8 1.361(6)
C8 C9 1.427(6)
C9 C10 1.389(6)
C9 C18 1.474(6)
C10 C11 1.500(6)
C11 C24 1.528(6)
C11 C12 1.536(6)
C11 C32 1.542(6)
C12 C13 1.382(6)
C12 C17 1.389(6)
C13 C14 1.391(7)
C14 C15 1.381(8)
C15 C16 1.379(7)
C16 C17 1.370(6)
C18 C23 1.378(6)
C18 C19 1.424(6)
C19 C20 1.384(7)
C20 C21 1.385(8)
C21 C22 1.367(7)
C22 C23 1.389(6)
C24 C25 1.360(6)
C25 C26 1.436(6)
C25 C33 1.499(6)
C26 C27 1.405(6)
C26 C31 1.410(6)
C27 C28 1.372(6)
C28 C29 1.386(7)
C29 C30 1.355(7)
C30 C31 1.394(6)
